data_7717261
loop_
_publ_author_name
'Thakur, Sahil'
'Rohilla, Jyoti'
'Sharma, Sahil'
'Singh, Raghubir'
'Kamboj, Raman'
'Kaur, Varinder'

_publ_section_title
;
 Photosensitizing CNTs by organotin(IV) compounds: generation of reactive
 oxygen species and degradation of amoxicillin.
;
_journal_issue 45
_journal_name_full 'Dalton transactions (Cambridge, England : 2003)'
_journal_page_first 18283
_journal_page_last 18295
_journal_paper_doi 10.1039/d4dt02490g
_journal_volume 53
_journal_year 2024
_chemical_formula_moiety 'C9 H10 Br N O2'
_chemical_formula_sum 'C9 H10 Br N O2'
_chemical_formula_weight 244.09
_chemical_name_systematic SB
_space_group_crystal_system monoclinic
_space_group_IT_number 14
_space_group_name_Hall '-P 2yn'
_space_group_name_H-M_alt 'P 1 21/n 1'
_atom_sites_solution_hydrogens geom
_atom_sites_solution_primary dual
_audit_creation_date 2023-11-16
_audit_creation_method
;
Olex2 1.5
(compiled 2021.11.16 svn.ra9532c28 for OlexSys, GUI svn.r6427)
;
_audit_update_record
;
2024-04-23 deposited with the CCDC.	2024-10-18 downloaded from the CCDC.
;
_cell_angle_alpha 90
_cell_angle_beta 96.065(3)
_cell_angle_gamma 90
_cell_formula_units_Z 4
_cell_length_a 4.5073(2)
_cell_length_b 11.5418(3)
_cell_length_c 18.3112(6)
_cell_measurement_reflns_used 6185
_cell_measurement_temperature 298
_cell_measurement_theta_max 25.8800
_cell_measurement_theta_min 3.5200
_cell_volume 947.26(6)
_computing_cell_refinement 'CrysAlisPro 1.171.42.90a (Rigaku OD, 2023)'
_computing_data_collection 'CrysAlisPro 1.171.42.90a (Rigaku OD, 2023)'
_computing_data_reduction 'CrysAlisPro 1.171.42.90a (Rigaku OD, 2023)'
_computing_molecular_graphics 'Olex2 1.5 (Dolomanov et al., 2009)'
_computing_publication_material 'Olex2 1.5 (Dolomanov et al., 2009)'
_computing_structure_refinement 'SHELXL 2018/3 (Sheldrick, 2015)'
_computing_structure_solution 'SHELXT 2014/5 (Sheldrick, 2014)'
_diffrn_ambient_temperature 298
_diffrn_detector 'Hybrid Pixel Array Detector'
_diffrn_detector_area_resol_mean 10.0000
_diffrn_detector_type HyPix3000
_diffrn_measured_fraction_theta_full 0.998
_diffrn_measured_fraction_theta_max 0.965
_diffrn_measurement_details
;
List of Runs (angles in degrees, time in seconds):

  # Type    Start    End  Width  t~exp~   \w     \q     \k     \f   Frames
#--------------------------------------------------------------------------
  1  \w    -58.00 -32.00   0.50    6.21    --   -9.32 127.00  99.00   52
  2  \w    -64.00 -20.00   0.50    6.21    --   -9.32 144.00 -91.00   88
  3  \w      9.00  34.00   0.50    6.21    --    9.60-127.00  23.00   50
  4  \w     19.00  44.00   0.50    6.21    --    9.60-144.00-145.00   50
  5  \w    -20.00  12.00   0.50    6.21    --   -9.32  19.00 -90.00   64
  6  \w    -36.00  16.00   0.50    6.21    --   -9.32 -77.00-150.00  104
  7  \w     16.00  59.00   0.50    6.21    --   -9.32  19.00 -90.00   86
  8  \w    -40.00  13.00   0.50    6.21    --   -9.32 -77.00  30.00  106
  9  \w    -26.00  15.00   0.50    6.21    --   -9.32 -77.00  90.00   82
 10  \w    -29.00  35.00   0.50    6.21    --    9.60 -77.00 -60.00  128
 11  \w     -2.00  34.00   0.50    6.21    --    9.60 -99.00-150.00   72
 12  \w    -32.00  -2.00   0.50    6.21    --    9.60 119.00 -90.31   60
 13  \w     -9.00  39.00   0.50    6.21    --    9.60 -99.00  30.00   96
 14  \w     20.00  54.00   0.50    6.21    --    9.60-125.00 -60.00   68
 15  \w     -1.00  65.00   0.50    6.21    --    9.60  57.00-180.00  132
 16  \w    -39.00  21.00   0.50    6.21    --    9.60 -19.00 120.00  120
 17  \w     44.00  70.00   0.50    6.21    --    9.60  19.00  60.00   52
 18  \w    -54.00 -17.00   0.50    6.21    --    9.60 -38.00 120.00   74
 19  \w    -50.00  22.00   0.50    6.21    --    9.60 -19.00  30.00  144
;
_diffrn_measurement_device 'four-circle diffractometer'
_diffrn_measurement_device_type 'SuperNova, Single source at offset/far, HyPix3000'
_diffrn_measurement_method '\w scans'
_diffrn_orient_matrix_type 'CrysAlisPro convention (1999,Acta A55,543-557)'
_diffrn_orient_matrix_UB_11 0.0355086000
_diffrn_orient_matrix_UB_12 0.0530064000
_diffrn_orient_matrix_UB_13 0.0184897000
_diffrn_orient_matrix_UB_21 0.0072924000
_diffrn_orient_matrix_UB_22 -0.0291327000
_diffrn_orient_matrix_UB_23 0.0342575000
_diffrn_orient_matrix_UB_31 0.1540243000
_diffrn_orient_matrix_UB_32 -0.0108529000
_diffrn_orient_matrix_UB_33 -0.0016371000
_diffrn_radiation_monochromator mirror
_diffrn_radiation_probe x-ray
_diffrn_radiation_type 'Mo K\a'
_diffrn_radiation_wavelength 0.71073
_diffrn_reflns_av_R_equivalents 0.0455
_diffrn_reflns_av_unetI/netI 0.0318
_diffrn_reflns_Laue_measured_fraction_full 0.998
_diffrn_reflns_Laue_measured_fraction_max 0.965
_diffrn_reflns_limit_h_max 5
_diffrn_reflns_limit_h_min -5
_diffrn_reflns_limit_k_max 14
_diffrn_reflns_limit_k_min -14
_diffrn_reflns_limit_l_max 23
_diffrn_reflns_limit_l_min -22
_diffrn_reflns_number 13911
_diffrn_reflns_point_group_measured_fraction_full 0.998
_diffrn_reflns_point_group_measured_fraction_max 0.965
_diffrn_reflns_theta_full 25.242
_diffrn_reflns_theta_max 27.073
_diffrn_reflns_theta_min 3.530
_diffrn_source 'micro-focus sealed X-ray tube'
_diffrn_source_type 'SuperNova (Mo) X-ray Source'
_exptl_absorpt_coefficient_mu 4.305
_exptl_absorpt_correction_T_max 1.00000
_exptl_absorpt_correction_T_min 0.60657
_exptl_absorpt_correction_type multi-scan
_exptl_absorpt_process_details
;
CrysAlisPro 1.171.42.90a (Rigaku Oxford Diffraction, 2023)
Empirical absorption correction using spherical harmonics,
implemented in SCALE3 ABSPACK scaling algorithm.
;
_exptl_crystal_colour 'clear yellowish yellow'
_exptl_crystal_colour_lustre clear
_exptl_crystal_colour_modifier yellowish
_exptl_crystal_colour_primary yellow
_exptl_crystal_density_diffrn 1.712
_exptl_crystal_description needle
_exptl_crystal_F_000 488
_exptl_crystal_size_max 0.24
_exptl_crystal_size_mid 0.08
_exptl_crystal_size_min 0.06
_refine_diff_density_max 0.646
_refine_diff_density_min -0.387
_refine_diff_density_rms 0.063
_refine_ls_extinction_coef 0.0286(18)
_refine_ls_extinction_expression Fc^*^=kFc[1+0.001xFc^2^\l^3^/sin(2\q)]^-1/4^
_refine_ls_extinction_method 'SHELXL-2018/3 (Sheldrick 2018)'
_refine_ls_goodness_of_fit_ref 1.068
_refine_ls_hydrogen_treatment constr
_refine_ls_matrix_type full
_refine_ls_number_parameters 120
_refine_ls_number_reflns 2011
_refine_ls_number_restraints 0
_refine_ls_restrained_S_all 1.068
_refine_ls_R_factor_all 0.0628
_refine_ls_R_factor_gt 0.0425
_refine_ls_shift/su_max 0.000
_refine_ls_shift/su_mean 0.000
_refine_ls_structure_factor_coef Fsqd
_refine_ls_weighting_details 'w=1/[\s^2^(Fo^2^)+(0.0365P)^2^+0.9772P] where P=(Fo^2^+2Fc^2^)/3'
_refine_ls_weighting_scheme calc
_refine_ls_wR_factor_gt 0.0918
_refine_ls_wR_factor_ref 0.0982
_reflns_Friedel_coverage 0.000
_reflns_number_gt 1519
_reflns_number_total 2011
_reflns_threshold_expression 'I > 2\s(I)'
_cod_data_source_file d4dt02490g2.cif
_cod_data_source_block vk-sb1_autored
_cod_depositor_comments 'Adding full bibliography for 7717261--7717264.cif.'
_cod_database_code 7717261
_shelx_shelxl_version_number 2018/3
_chemical_oxdiff_formula 'C H N O Br'
_shelx_space_group_comment
;
The symmetry employed for this shelxl refinement is uniquely defined
by the following loop, which should always be used as a source of
symmetry information in preference to the above space-group names.
They are only intended as comments.
;
_shelx_estimated_absorpt_t_max 0.782
_shelx_estimated_absorpt_t_min 0.425
_olex2_refinement_description
;
1. Fixed Uiso
 At 1.2 times of:
  All C(H) groups, All C(H,H) groups
 At 1.5 times of:
  All O(H) groups
2.a Secondary CH2 refined with riding coordinates:
 C8(H8A,H8B), C9(H9A,H9B)
2.b Aromatic/amide H refined with riding coordinates:
 C7(H7), C6(H6), C2(H2A), C3(H3)
2.c Tetrahedral OH refined with riding coordinates:
 O1(H1)
2.d Idealised tetrahedral OH refined as rotating group:
 O2(H2)
;
_olex2_submission_special_instructions 'No special instructions were received'
_oxdiff_exptl_absorpt_empirical_details
;
Empirical correction (ABSPACK) includes:
- Absorption correction using spherical harmonics
- Frame scaling
;
_oxdiff_exptl_absorpt_empirical_full_max 1.310
_oxdiff_exptl_absorpt_empirical_full_min 0.862

loop_
_space_group_symop_operation_xyz
'x, y, z'
'-x+1/2, y+1/2, -z+1/2'
'-x, -y, -z'
'x-1/2, -y-1/2, z-1/2'

loop_
_atom_site_label
_atom_site_type_symbol
_atom_site_fract_x
_atom_site_fract_y
_atom_site_fract_z
_atom_site_U_iso_or_equiv
_atom_site_adp_type
_atom_site_occupancy
_atom_site_site_symmetry_order
_atom_site_calc_flag
_atom_site_refinement_flags_posn
_atom_site_refinement_flags_adp
_atom_site_refinement_flags_occupancy
_atom_site_disorder_assembly
_atom_site_disorder_group
Br1 Br -0.18352(10) 0.37382(4) 0.37752(2) 0.0672(2) Uani 1 1 d . . . . .
O1 O 0.2704(6) 0.1207(2) 0.65300(15) 0.0535(6) Uani 1 1 d . . . . .
H1 H 0.173399 0.139358 0.686579 0.080 Uiso 1 1 calc R U . . .
O2 O 0.5552(7) 0.5011(3) 0.75809(14) 0.0647(8) Uani 1 1 d . . . . .
H2 H 0.458276 0.533919 0.787428 0.097 Uiso 1 1 calc R U . . .
N1 N 0.6379(6) 0.2870(2) 0.68540(15) 0.0421(7) Uani 1 1 d . . . . .
C7 C 0.5249(7) 0.3361(3) 0.62542(18) 0.0422(8) Uani 1 1 d . . . . .
H7 H 0.598896 0.407939 0.613198 0.051 Uiso 1 1 calc R U . . .
C5 C 0.2930(7) 0.2856(3) 0.57732(17) 0.0378(7) Uani 1 1 d . . . . .
C6 C 0.1835(8) 0.3434(3) 0.51191(19) 0.0437(8) Uani 1 1 d . . . . .
H6 H 0.261227 0.415321 0.501155 0.052 Uiso 1 1 calc R U . . .
C1 C -0.0330(8) 0.2952(3) 0.46486(18) 0.0452(8) Uani 1 1 d . . . . .
C4 C 0.1719(7) 0.1754(3) 0.59439(18) 0.0399(7) Uani 1 1 d . . . . .
C2 C -0.1561(8) 0.1879(3) 0.4808(2) 0.0507(9) Uani 1 1 d . . . . .
H2A H -0.306223 0.155757 0.448328 0.061 Uiso 1 1 calc R U . . .
C8 C 0.8634(8) 0.3430(3) 0.7365(2) 0.0505(9) Uani 1 1 d . . . . .
H8A H 0.982822 0.394360 0.709566 0.061 Uiso 1 1 calc R U . . .
H8B H 0.994648 0.284587 0.760343 0.061 Uiso 1 1 calc R U . . .
C3 C -0.0577(8) 0.1305(3) 0.5435(2) 0.0483(8) Uani 1 1 d . . . . .
H3 H -0.143471 0.059611 0.553190 0.058 Uiso 1 1 calc R U . . .
C9 C 0.7240(8) 0.4114(3) 0.79397(19) 0.0486(8) Uani 1 1 d . . . . .
H9A H 0.596648 0.361789 0.819905 0.058 Uiso 1 1 calc R U . . .
H9B H 0.877764 0.443469 0.829305 0.058 Uiso 1 1 calc R U . . .

loop_
_atom_site_aniso_label
_atom_site_aniso_U_11
_atom_site_aniso_U_22
_atom_site_aniso_U_33
_atom_site_aniso_U_23
_atom_site_aniso_U_13
_atom_site_aniso_U_12
Br1 0.0974(4) 0.0522(3) 0.0472(3) -0.00093(18) -0.0139(2) 0.0111(2)
O1 0.0599(15) 0.0454(14) 0.0549(15) 0.0090(12) 0.0053(12) 0.0008(12)
O2 0.0789(19) 0.0677(18) 0.0468(15) 0.0014(14) 0.0034(13) 0.0287(14)
N1 0.0374(15) 0.0439(16) 0.0447(16) -0.0030(13) 0.0033(12) 0.0068(12)
C7 0.0427(19) 0.0373(17) 0.048(2) -0.0035(15) 0.0122(15) 0.0040(14)
C5 0.0386(17) 0.0361(17) 0.0394(17) -0.0038(14) 0.0075(14) 0.0056(13)
C6 0.053(2) 0.0336(18) 0.0452(19) 0.0018(14) 0.0078(16) 0.0035(14)
C1 0.056(2) 0.0398(19) 0.0391(17) -0.0048(15) 0.0009(15) 0.0108(16)
C4 0.0446(18) 0.0342(16) 0.0421(17) -0.0012(15) 0.0105(14) 0.0065(14)
C2 0.057(2) 0.042(2) 0.052(2) -0.0139(17) -0.0031(17) 0.0041(16)
C8 0.0385(19) 0.053(2) 0.057(2) 0.0003(18) -0.0045(16) 0.0033(16)
C3 0.057(2) 0.0325(17) 0.056(2) -0.0067(16) 0.0076(17) -0.0014(15)
C9 0.052(2) 0.051(2) 0.0401(18) -0.0010(16) -0.0036(16) 0.0009(16)

loop_
_atom_type_symbol
_atom_type_description
_atom_type_scat_dispersion_real
_atom_type_scat_dispersion_imag
_atom_type_scat_source
C C 0.0033 0.0016 'International Tables Vol C Tables 4.2.6.8 and 6.1.1.4'
H H 0.0000 0.0000 'International Tables Vol C Tables 4.2.6.8 and 6.1.1.4'
Br Br -0.2901 2.4595 'International Tables Vol C Tables 4.2.6.8 and 6.1.1.4'
N N 0.0061 0.0033 'International Tables Vol C Tables 4.2.6.8 and 6.1.1.4'
O O 0.0106 0.0060 'International Tables Vol C Tables 4.2.6.8 and 6.1.1.4'

loop_
_geom_angle_atom_site_label_1
_geom_angle_atom_site_label_2
_geom_angle_atom_site_label_3
_geom_angle
_geom_angle_site_symmetry_1
_geom_angle_site_symmetry_3
_geom_angle_publ_flag
C4 O1 H1 109.5 . . ?
C9 O2 H2 109.5 . . ?
C7 N1 C8 122.5(3) . . ?
N1 C7 H7 118.5 . . ?
N1 C7 C5 123.1(3) . . ?
C5 C7 H7 118.5 . . ?
C7 C5 C4 120.2(3) . . ?
C6 C5 C7 120.0(3) . . ?
C6 C5 C4 119.8(3) . . ?
C5 C6 H6 119.7 . . ?
C1 C6 C5 120.6(3) . . ?
C1 C6 H6 119.7 . . ?
C6 C1 Br1 120.6(3) . . ?
C6 C1 C2 120.4(3) . . ?
C2 C1 Br1 118.9(3) . . ?
O1 C4 C5 120.9(3) . . ?
O1 C4 C3 122.3(3) . . ?
C3 C4 C5 116.8(3) . . ?
C1 C2 H2A 119.8 . . ?
C3 C2 C1 120.5(3) . . ?
C3 C2 H2A 119.8 . . ?
N1 C8 H8A 109.3 . . ?
N1 C8 H8B 109.3 . . ?
N1 C8 C9 111.6(3) . . ?
H8A C8 H8B 108.0 . . ?
C9 C8 H8A 109.3 . . ?
C9 C8 H8B 109.3 . . ?
C4 C3 H3 119.1 . . ?
C2 C3 C4 121.9(3) . . ?
C2 C3 H3 119.1 . . ?
O2 C9 C8 107.8(3) . . ?
O2 C9 H9A 110.2 . . ?
O2 C9 H9B 110.2 . . ?
C8 C9 H9A 110.2 . . ?
C8 C9 H9B 110.2 . . ?
H9A C9 H9B 108.5 . . ?

loop_
_geom_bond_atom_site_label_1
_geom_bond_atom_site_label_2
_geom_bond_distance
_geom_bond_site_symmetry_2
_geom_bond_publ_flag
Br1 C1 1.901(3) . ?
O1 H1 0.8200 . ?
O1 C4 1.283(4) . ?
O2 H2 0.8200 . ?
O2 C9 1.406(4) . ?
N1 C7 1.292(4) . ?
N1 C8 1.458(4) . ?
C7 H7 0.9300 . ?
C7 C5 1.419(4) . ?
C5 C6 1.414(4) . ?
C5 C4 1.431(5) . ?
C6 H6 0.9300 . ?
C6 C1 1.352(5) . ?
C1 C2 1.400(5) . ?
C4 C3 1.416(5) . ?
C2 H2A 0.9300 . ?
C2 C3 1.358(5) . ?
C8 H8A 0.9700 . ?
C8 H8B 0.9700 . ?
C8 C9 1.505(5) . ?
C3 H3 0.9300 . ?
C9 H9A 0.9700 . ?
C9 H9B 0.9700 . ?

loop_
_geom_torsion_atom_site_label_1
_geom_torsion_atom_site_label_2
_geom_torsion_atom_site_label_3
_geom_torsion_atom_site_label_4
_geom_torsion
_geom_torsion_site_symmetry_1
_geom_torsion_site_symmetry_2
_geom_torsion_site_symmetry_3
_geom_torsion_site_symmetry_4
_geom_torsion_publ_flag
Br1 C1 C2 C3 -178.7(3) . . . . ?
O1 C4 C3 C2 -178.6(3) . . . . ?
N1 C7 C5 C6 -178.9(3) . . . . ?
N1 C7 C5 C4 0.4(5) . . . . ?
N1 C8 C9 O2 -63.8(4) . . . . ?
C7 N1 C8 C9 90.8(4) . . . . ?
C7 C5 C6 C1 178.6(3) . . . . ?
C7 C5 C4 O1 -0.1(5) . . . . ?
C7 C5 C4 C3 -179.7(3) . . . . ?
C5 C6 C1 Br1 179.2(2) . . . . ?
C5 C6 C1 C2 1.1(5) . . . . ?
C5 C4 C3 C2 0.9(5) . . . . ?
C6 C5 C4 O1 179.1(3) . . . . ?
C6 C5 C4 C3 -0.4(4) . . . . ?
C6 C1 C2 C3 -0.6(5) . . . . ?
C1 C2 C3 C4 -0.5(5) . . . . ?
C4 C5 C6 C1 -0.6(5) . . . . ?
C8 N1 C7 C5 -176.2(3) . . . . ?
